data_7159151
loop_
_publ_author_name
'Ma, Jin-Tian'
'Chen, Ting'
'Chen, Xiang-Long'
'Zhou, You'
'Yu, Zhi-Cheng'
'Zhuang, Shi-Yi'
'Wu, Yan-Dong'
'Xiang, Jia-Chen'
'Wu, An-Xin'

_publ_section_title
;
 Aniline assisted dimerization of phenylalanines: convenient synthesis of
 2-aroyl-3-arylquinoline in an I<sub>2</sub>-DMSO system.
;
_journal_issue 10
_journal_name_full 'Organic &amp; biomolecular chemistry'
_journal_page_first 2091
_journal_page_last 2095
_journal_paper_doi 10.1039/d2ob02283d
_journal_volume 21
_journal_year 2023
_chemical_formula_moiety 'C25 H21 N O'
_chemical_formula_sum 'C25 H21 N O'
_chemical_formula_weight 351.43
_space_group_crystal_system triclinic
_space_group_IT_number 2
_space_group_name_Hall '-P 1'
_space_group_name_H-M_alt 'P -1'
_atom_sites_solution_hydrogens geom
_atom_sites_solution_primary direct
_audit_creation_date 2021-07-09
_audit_creation_method
;
Olex2 1.2
(compiled 2018.05.29 svn.r3508 for OlexSys, GUI svn.r5506)
;
_audit_update_record
;
2022-12-18 deposited with the CCDC.	2023-02-15 downloaded from the CCDC.
;
_cell_angle_alpha 99.154(3)
_cell_angle_beta 93.011(3)
_cell_angle_gamma 102.359(3)
_cell_formula_units_Z 2
_cell_length_a 8.2419(15)
_cell_length_b 10.5399(19)
_cell_length_c 11.222(2)
_cell_measurement_reflns_used 5132
_cell_measurement_temperature 296(1)
_cell_measurement_theta_max 30.36
_cell_measurement_theta_min 2.48
_cell_volume 936.3(3)
_computing_cell_refinement 'SAINT v7.68A (Bruker, 2009)'
_computing_data_reduction 'SAINT v7.68A (Bruker, 2009)'
_computing_molecular_graphics 'Olex2 (Dolomanov et al., 2009)'
_computing_publication_material 'Olex2 (Dolomanov et al., 2009)'
_computing_structure_refinement 'XL (Sheldrick, 2008)'
_computing_structure_solution 'XS (Sheldrick, 2008)'
_diffrn_ambient_temperature 296(1)
_diffrn_measured_fraction_theta_full 0.992
_diffrn_measured_fraction_theta_max 0.974
_diffrn_measurement_device_type 'Bruker APEX-II CCD'
_diffrn_measurement_method '\f and \w scans'
_diffrn_radiation_monochromator graphite
_diffrn_radiation_type MoK\a
_diffrn_radiation_wavelength 0.71073
_diffrn_reflns_av_R_equivalents 0.0212
_diffrn_reflns_av_unetI/netI 0.0332
_diffrn_reflns_Laue_measured_fraction_full 0.992
_diffrn_reflns_Laue_measured_fraction_max 0.974
_diffrn_reflns_limit_h_max 11
_diffrn_reflns_limit_h_min -11
_diffrn_reflns_limit_k_max 14
_diffrn_reflns_limit_k_min -14
_diffrn_reflns_limit_l_max 15
_diffrn_reflns_limit_l_min -15
_diffrn_reflns_number 9682
_diffrn_reflns_point_group_measured_fraction_full 0.992
_diffrn_reflns_point_group_measured_fraction_max 0.974
_diffrn_reflns_theta_full 25.242
_diffrn_reflns_theta_max 30.374
_diffrn_reflns_theta_min 1.846
_diffrn_standards_number 0
_exptl_absorpt_coefficient_mu 0.075
_exptl_absorpt_correction_T_max 0.7460
_exptl_absorpt_correction_T_min 0.6449
_exptl_absorpt_correction_type multi-scan
_exptl_absorpt_process_details 'SADABS-2008/1 (Bruker,2008)'
_exptl_crystal_colour colourless
_exptl_crystal_colour_primary colourless
_exptl_crystal_density_diffrn 1.246
_exptl_crystal_description block
_exptl_crystal_F_000 372
_exptl_crystal_size_max 0.2
_exptl_crystal_size_mid 0.2
_exptl_crystal_size_min 0.1
_refine_diff_density_max 0.284
_refine_diff_density_min -0.299
_refine_diff_density_rms 0.078
_refine_ls_extinction_method none
_refine_ls_goodness_of_fit_ref 1.040
_refine_ls_hydrogen_treatment constr
_refine_ls_matrix_type full
_refine_ls_number_parameters 247
_refine_ls_number_reflns 5497
_refine_ls_number_restraints 0
_refine_ls_restrained_S_all 1.040
_refine_ls_R_factor_all 0.0720
_refine_ls_R_factor_gt 0.0567
_refine_ls_shift/su_max 0.000
_refine_ls_shift/su_mean 0.000
_refine_ls_structure_factor_coef Fsqd
_refine_ls_weighting_details 'w=1/[\s^2^(Fo^2^)+(0.1190P)^2^+0.0911P] where P=(Fo^2^+2Fc^2^)/3'
_refine_ls_weighting_scheme calc
_refine_ls_wR_factor_gt 0.1652
_refine_ls_wR_factor_ref 0.1870
_reflns_Friedel_coverage 0.000
_reflns_number_gt 4130
_reflns_number_total 5497
_reflns_threshold_expression 'I > 2\s(I)'
_cod_data_source_file d2ob02283d2.cif
_cod_data_source_block mo_210707a_0m
_cod_depositor_comments 'Adding full bibliography for 7159151.cif.'
_cod_database_code 7159151
_shelx_shelxl_version_number 2014/7
_shelx_space_group_comment
;
The symmetry employed for this shelxl refinement is uniquely defined
by the following loop, which should always be used as a source of
symmetry information in preference to the above space-group names.
They are only intended as comments.
;
_shelx_estimated_absorpt_t_max 0.993
_shelx_estimated_absorpt_t_min 0.985
_olex2_refinement_description
;
1. Fixed Uiso
 At 1.2 times of:
  All C(H) groups
 At 1.5 times of:
  All C(H,H,H) groups
2.a Aromatic/amide H refined with riding coordinates:
 C3(H3), C5(H5), C7(H7), C8(H8), C13(H13), C14(H14), C16(H16), C17(H17),
 C20(H20), C21(H21), C23(H23), C24(H24)
2.b Idealised Me refined as rotating group:
 C10(H10A,H10B,H10C), C18(H18A,H18B,H18C), C25(H25A,H25B,H25C)
;
_olex2_submission_special_instructions 'No special instructions were received'

loop_
_space_group_symop_operation_xyz
'x, y, z'
'-x, -y, -z'

loop_
_atom_site_label
_atom_site_type_symbol
_atom_site_fract_x
_atom_site_fract_y
_atom_site_fract_z
_atom_site_U_iso_or_equiv
_atom_site_adp_type
_atom_site_occupancy
_atom_site_site_symmetry_order
_atom_site_calc_flag
_atom_site_refinement_flags_posn
_atom_site_refinement_flags_adp
_atom_site_refinement_flags_occupancy
_atom_site_disorder_assembly
_atom_site_disorder_group
O1 O 0.13785(13) 0.08418(12) 0.73539(9) 0.0558(3) Uani 1 1 d . . . . .
N1 N 0.34376(14) 0.27102(10) 0.96925(9) 0.0392(2) Uani 1 1 d . . . . .
C1 C 0.29901(15) 0.14429(12) 0.92234(11) 0.0348(2) Uani 1 1 d . . . . .
C2 C 0.24917(14) 0.04073(11) 0.99070(10) 0.0329(2) Uani 1 1 d . . . . .
C3 C 0.23391(15) 0.08006(12) 1.11146(11) 0.0359(3) Uani 1 1 d . . . . .
H3 H 0.1985 0.0166 1.1591 0.043 Uiso 1 1 calc R . . . .
C4 C 0.27085(15) 0.21440(12) 1.16450(11) 0.0353(2) Uani 1 1 d . . . . .
C5 C 0.25019(17) 0.25937(13) 1.28743(11) 0.0409(3) Uani 1 1 d . . . . .
H5 H 0.2083 0.1984 1.3360 0.049 Uiso 1 1 calc R . . . .
C6 C 0.29072(18) 0.39088(13) 1.33606(12) 0.0439(3) Uani 1 1 d . . . . .
C7 C 0.3574(2) 0.48249(13) 1.26162(13) 0.0485(3) Uani 1 1 d . . . . .
H7 H 0.3882 0.5717 1.2949 0.058 Uiso 1 1 calc R . . . .
C8 C 0.37759(19) 0.44331(13) 1.14247(13) 0.0462(3) Uani 1 1 d . . . . .
H8 H 0.4210 0.5055 1.0955 0.055 Uiso 1 1 calc R . . . .
C9 C 0.33255(16) 0.30824(12) 1.09068(11) 0.0372(3) Uani 1 1 d . . . . .
C10 C 0.2634(2) 0.44021(16) 1.46514(14) 0.0611(4) Uani 1 1 d . . . . .
H10A H 0.1636 0.4733 1.4667 0.092 Uiso 1 1 calc GR . . . .
H10B H 0.3568 0.5097 1.5008 0.092 Uiso 1 1 calc GR . . . .
H10C H 0.2525 0.3692 1.5102 0.092 Uiso 1 1 calc GR . . . .
C11 C 0.27847(16) 0.12137(12) 0.78534(11) 0.0374(3) Uani 1 1 d . . . . .
C12 C 0.42735(15) 0.14966(11) 0.71678(10) 0.0354(2) Uani 1 1 d . . . . .
C13 C 0.58782(16) 0.16833(13) 0.77227(11) 0.0408(3) Uani 1 1 d . . . . .
H13 H 0.6036 0.1711 0.8554 0.049 Uiso 1 1 calc R . . . .
C14 C 0.72427(17) 0.18278(13) 0.70427(13) 0.0444(3) Uani 1 1 d . . . . .
H14 H 0.8305 0.1935 0.7423 0.053 Uiso 1 1 calc R . . . .
C15 C 0.70486(18) 0.18158(13) 0.58023(13) 0.0444(3) Uani 1 1 d . . . . .
C16 C 0.54482(19) 0.16726(14) 0.52632(12) 0.0474(3) Uani 1 1 d . . . . .
H16 H 0.5298 0.1692 0.4440 0.057 Uiso 1 1 calc R . . . .
C17 C 0.40750(18) 0.15025(13) 0.59248(11) 0.0424(3) Uani 1 1 d . . . . .
H17 H 0.3014 0.1391 0.5541 0.051 Uiso 1 1 calc R . . . .
C18 C 0.8534(2) 0.1945(2) 0.50714(17) 0.0654(5) Uani 1 1 d . . . . .
H18A H 0.9517 0.1979 0.5585 0.098 Uiso 1 1 calc GR . . . .
H18B H 0.8666 0.2740 0.4735 0.098 Uiso 1 1 calc GR . . . .
H18C H 0.8367 0.1200 0.4427 0.098 Uiso 1 1 calc GR . . . .
C19 C 0.21898(14) -0.10106(11) 0.93655(10) 0.0330(2) Uani 1 1 d . . . . .
C20 C 0.31383(16) -0.14675(12) 0.84627(12) 0.0406(3) Uani 1 1 d . . . . .
H20 H 0.3954 -0.0867 0.8173 0.049 Uiso 1 1 calc R . . . .
C21 C 0.28836(18) -0.28016(13) 0.79925(12) 0.0444(3) Uani 1 1 d . . . . .
H21 H 0.3526 -0.3077 0.7388 0.053 Uiso 1 1 calc R . . . .
C22 C 0.16881(17) -0.37350(13) 0.84065(12) 0.0419(3) Uani 1 1 d . . . . .
C23 C 0.07596(16) -0.32824(13) 0.93187(12) 0.0412(3) Uani 1 1 d . . . . .
H23 H -0.0042 -0.3886 0.9617 0.049 Uiso 1 1 calc R . . . .
C24 C 0.10071(15) -0.19500(12) 0.97898(11) 0.0367(3) Uani 1 1 d . . . . .
H24 H 0.0372 -0.1678 1.0400 0.044 Uiso 1 1 calc R . . . .
C25 C 0.1403(3) -0.51812(15) 0.78963(16) 0.0630(4) Uani 1 1 d . . . . .
H25A H 0.2103 -0.5305 0.7250 0.095 Uiso 1 1 calc GR . . . .
H25B H 0.0255 -0.5515 0.7591 0.095 Uiso 1 1 calc GR . . . .
H25C H 0.1670 -0.5646 0.8522 0.095 Uiso 1 1 calc GR . . . .

loop_
_atom_site_aniso_label
_atom_site_aniso_U_11
_atom_site_aniso_U_22
_atom_site_aniso_U_33
_atom_site_aniso_U_23
_atom_site_aniso_U_13
_atom_site_aniso_U_12
O1 0.0430(5) 0.0768(8) 0.0456(5) 0.0128(5) 0.0010(4) 0.0084(5)
N1 0.0484(6) 0.0332(5) 0.0366(5) 0.0108(4) 0.0090(4) 0.0058(4)
C1 0.0367(6) 0.0352(6) 0.0337(5) 0.0097(4) 0.0056(4) 0.0075(4)
C2 0.0334(5) 0.0309(5) 0.0358(5) 0.0087(4) 0.0047(4) 0.0078(4)
C3 0.0423(6) 0.0320(6) 0.0357(6) 0.0120(4) 0.0058(4) 0.0084(4)
C4 0.0398(6) 0.0331(6) 0.0338(5) 0.0086(4) 0.0051(4) 0.0075(4)
C5 0.0503(7) 0.0378(6) 0.0350(6) 0.0096(5) 0.0089(5) 0.0075(5)
C6 0.0506(7) 0.0403(7) 0.0394(6) 0.0042(5) 0.0088(5) 0.0084(5)
C7 0.0619(9) 0.0327(6) 0.0481(7) 0.0036(5) 0.0116(6) 0.0054(6)
C8 0.0601(8) 0.0323(6) 0.0459(7) 0.0104(5) 0.0132(6) 0.0050(5)
C9 0.0425(6) 0.0327(6) 0.0368(6) 0.0089(4) 0.0069(5) 0.0068(5)
C10 0.0815(12) 0.0500(8) 0.0460(8) -0.0019(6) 0.0214(8) 0.0060(8)
C11 0.0422(6) 0.0368(6) 0.0349(6) 0.0097(4) 0.0049(5) 0.0098(5)
C12 0.0434(6) 0.0315(5) 0.0327(5) 0.0093(4) 0.0060(4) 0.0080(4)
C13 0.0454(7) 0.0419(6) 0.0359(6) 0.0136(5) 0.0033(5) 0.0064(5)
C14 0.0420(6) 0.0435(7) 0.0486(7) 0.0146(5) 0.0052(5) 0.0064(5)
C15 0.0530(7) 0.0346(6) 0.0441(7) 0.0081(5) 0.0141(5) 0.0035(5)
C16 0.0595(8) 0.0484(7) 0.0320(6) 0.0080(5) 0.0067(5) 0.0056(6)
C17 0.0495(7) 0.0428(7) 0.0336(6) 0.0084(5) 0.0013(5) 0.0072(5)
C18 0.0626(10) 0.0696(11) 0.0608(9) 0.0102(8) 0.0263(8) 0.0036(8)
C19 0.0334(5) 0.0315(5) 0.0349(5) 0.0079(4) 0.0015(4) 0.0081(4)
C20 0.0424(6) 0.0366(6) 0.0453(7) 0.0119(5) 0.0144(5) 0.0083(5)
C21 0.0521(7) 0.0396(6) 0.0440(7) 0.0066(5) 0.0143(5) 0.0137(5)
C22 0.0496(7) 0.0344(6) 0.0405(6) 0.0052(5) 0.0032(5) 0.0078(5)
C23 0.0413(6) 0.0358(6) 0.0451(7) 0.0109(5) 0.0070(5) 0.0025(5)
C24 0.0360(6) 0.0372(6) 0.0378(6) 0.0085(4) 0.0067(4) 0.0082(4)
C25 0.0866(12) 0.0373(7) 0.0598(9) -0.0007(6) 0.0169(8) 0.0064(7)

loop_
_atom_type_symbol
_atom_type_description
_atom_type_scat_dispersion_real
_atom_type_scat_dispersion_imag
_atom_type_scat_source
C C 0.0033 0.0016 'International Tables Vol C Tables 4.2.6.8 and 6.1.1.4'
H H 0.0000 0.0000 'International Tables Vol C Tables 4.2.6.8 and 6.1.1.4'
N N 0.0061 0.0033 'International Tables Vol C Tables 4.2.6.8 and 6.1.1.4'
O O 0.0106 0.0060 'International Tables Vol C Tables 4.2.6.8 and 6.1.1.4'

loop_
_geom_angle_atom_site_label_1
_geom_angle_atom_site_label_2
_geom_angle_atom_site_label_3
_geom_angle
_geom_angle_site_symmetry_1
_geom_angle_site_symmetry_3
_geom_angle_publ_flag
C1 N1 C9 118.26(10) . . ?
N1 C1 C2 124.69(11) . . ?
N1 C1 C11 111.93(10) . . ?
C2 C1 C11 122.67(11) . . ?
C1 C2 C19 122.78(10) . . ?
C3 C2 C1 116.05(11) . . ?
C3 C2 C19 121.16(10) . . ?
C2 C3 H3 119.3 . . ?
C2 C3 C4 121.31(10) . . ?
C4 C3 H3 119.3 . . ?
C3 C4 C5 123.10(11) . . ?
C3 C4 C9 117.89(11) . . ?
C5 C4 C9 119.01(11) . . ?
C4 C5 H5 119.4 . . ?
C6 C5 C4 121.22(11) . . ?
C6 C5 H5 119.4 . . ?
C5 C6 C7 118.75(12) . . ?
C5 C6 C10 121.71(12) . . ?
C7 C6 C10 119.53(13) . . ?
C6 C7 H7 119.1 . . ?
C8 C7 C6 121.82(13) . . ?
C8 C7 H7 119.1 . . ?
C7 C8 H8 120.1 . . ?
C7 C8 C9 119.87(12) . . ?
C9 C8 H8 120.1 . . ?
N1 C9 C4 121.44(11) . . ?
N1 C9 C8 119.24(11) . . ?
C8 C9 C4 119.28(11) . . ?
C6 C10 H10A 109.5 . . ?
C6 C10 H10B 109.5 . . ?
C6 C10 H10C 109.5 . . ?
H10A C10 H10B 109.5 . . ?
H10A C10 H10C 109.5 . . ?
H10B C10 H10C 109.5 . . ?
O1 C11 C1 117.98(11) . . ?
O1 C11 C12 122.25(11) . . ?
C12 C11 C1 119.73(11) . . ?
C13 C12 C11 121.32(10) . . ?
C13 C12 C17 118.67(12) . . ?
C17 C12 C11 119.90(11) . . ?
C12 C13 H13 119.8 . . ?
C14 C13 C12 120.37(12) . . ?
C14 C13 H13 119.8 . . ?
C13 C14 H14 119.4 . . ?
C13 C14 C15 121.12(13) . . ?
C15 C14 H14 119.4 . . ?
C14 C15 C18 120.58(14) . . ?
C16 C15 C14 118.10(12) . . ?
C16 C15 C18 121.32(14) . . ?
C15 C16 H16 119.3 . . ?
C17 C16 C15 121.39(12) . . ?
C17 C16 H16 119.3 . . ?
C12 C17 H17 119.9 . . ?
C16 C17 C12 120.29(13) . . ?
C16 C17 H17 119.9 . . ?
C15 C18 H18A 109.5 . . ?
C15 C18 H18B 109.5 . . ?
C15 C18 H18C 109.5 . . ?
H18A C18 H18B 109.5 . . ?
H18A C18 H18C 109.5 . . ?
H18B C18 H18C 109.5 . . ?
C20 C19 C2 121.66(10) . . ?
C24 C19 C2 120.87(10) . . ?
C24 C19 C20 117.38(11) . . ?
C19 C20 H20 119.4 . . ?
C21 C20 C19 121.15(11) . . ?
C21 C20 H20 119.4 . . ?
C20 C21 H21 119.3 . . ?
C20 C21 C22 121.34(12) . . ?
C22 C21 H21 119.3 . . ?
C21 C22 C23 117.54(12) . . ?
C21 C22 C25 121.52(13) . . ?
C23 C22 C25 120.94(13) . . ?
C22 C23 H23 119.3 . . ?
C24 C23 C22 121.34(11) . . ?
C24 C23 H23 119.3 . . ?
C19 C24 H24 119.4 . . ?
C23 C24 C19 121.24(11) . . ?
C23 C24 H24 119.4 . . ?
C22 C25 H25A 109.5 . . ?
C22 C25 H25B 109.5 . . ?
C22 C25 H25C 109.5 . . ?
H25A C25 H25B 109.5 . . ?
H25A C25 H25C 109.5 . . ?
H25B C25 H25C 109.5 . . ?

loop_
_geom_bond_atom_site_label_1
_geom_bond_atom_site_label_2
_geom_bond_distance
_geom_bond_site_symmetry_2
_geom_bond_publ_flag
O1 C11 1.2159(16) . ?
N1 C1 1.3199(15) . ?
N1 C9 1.3705(16) . ?
C1 C2 1.4339(16) . ?
C1 C11 1.5125(16) . ?
C2 C3 1.3732(16) . ?
C2 C19 1.4834(15) . ?
C3 H3 0.9300 . ?
C3 C4 1.4071(16) . ?
C4 C5 1.4170(16) . ?
C4 C9 1.4187(16) . ?
C5 H5 0.9300 . ?
C5 C6 1.3685(18) . ?
C6 C7 1.4177(19) . ?
C6 C10 1.5046(18) . ?
C7 H7 0.9300 . ?
C7 C8 1.3650(19) . ?
C8 H8 0.9300 . ?
C8 C9 1.4107(17) . ?
C10 H10A 0.9600 . ?
C10 H10B 0.9600 . ?
C10 H10C 0.9600 . ?
C11 C12 1.4840(17) . ?
C12 C13 1.3925(18) . ?
C12 C17 1.3971(16) . ?
C13 H13 0.9300 . ?
C13 C14 1.3871(18) . ?
C14 H14 0.9300 . ?
C14 C15 1.3905(19) . ?
C15 C16 1.389(2) . ?
C15 C18 1.503(2) . ?
C16 H16 0.9300 . ?
C16 C17 1.3813(19) . ?
C17 H17 0.9300 . ?
C18 H18A 0.9600 . ?
C18 H18B 0.9600 . ?
C18 H18C 0.9600 . ?
C19 C20 1.3995(16) . ?
C19 C24 1.3939(16) . ?
C20 H20 0.9300 . ?
C20 C21 1.3876(18) . ?
C21 H21 0.9300 . ?
C21 C22 1.3904(19) . ?
C22 C23 1.3943(18) . ?
C22 C25 1.5037(19) . ?
C23 H23 0.9300 . ?
C23 C24 1.3868(17) . ?
C24 H24 0.9300 . ?
C25 H25A 0.9600 . ?
C25 H25B 0.9600 . ?
C25 H25C 0.9600 . ?

loop_
_geom_torsion_atom_site_label_1
_geom_torsion_atom_site_label_2
_geom_torsion_atom_site_label_3
_geom_torsion_atom_site_label_4
_geom_torsion
_geom_torsion_site_symmetry_1
_geom_torsion_site_symmetry_2
_geom_torsion_site_symmetry_3
_geom_torsion_site_symmetry_4
_geom_torsion_publ_flag
O1 C11 C12 C13 -167.98(13) . . . . ?
O1 C11 C12 C17 8.22(19) . . . . ?
N1 C1 C2 C3 6.03(18) . . . . ?
N1 C1 C2 C19 -172.63(11) . . . . ?
N1 C1 C11 O1 -108.07(14) . . . . ?
N1 C1 C11 C12 69.46(14) . . . . ?
C1 N1 C9 C4 -1.52(19) . . . . ?
C1 N1 C9 C8 -179.16(11) . . . . ?
C1 C2 C3 C4 -2.03(17) . . . . ?
C1 C2 C19 C20 35.25(17) . . . . ?
C1 C2 C19 C24 -148.48(12) . . . . ?
C1 C11 C12 C13 14.60(17) . . . . ?
C1 C11 C12 C17 -169.19(11) . . . . ?
C2 C1 C11 O1 62.66(17) . . . . ?
C2 C1 C11 C12 -119.81(13) . . . . ?
C2 C3 C4 C5 177.30(12) . . . . ?
C2 C3 C4 C9 -3.09(18) . . . . ?
C2 C19 C20 C21 177.73(11) . . . . ?
C2 C19 C24 C23 -177.63(11) . . . . ?
C3 C2 C19 C20 -143.35(12) . . . . ?
C3 C2 C19 C24 32.93(17) . . . . ?
C3 C4 C5 C6 178.71(12) . . . . ?
C3 C4 C9 N1 5.09(19) . . . . ?
C3 C4 C9 C8 -177.27(11) . . . . ?
C4 C5 C6 C7 -1.2(2) . . . . ?
C4 C5 C6 C10 177.71(14) . . . . ?
C5 C4 C9 N1 -175.29(11) . . . . ?
C5 C4 C9 C8 2.35(19) . . . . ?
C5 C6 C7 C8 1.9(2) . . . . ?
C6 C7 C8 C9 -0.4(2) . . . . ?
C7 C8 C9 N1 175.99(14) . . . . ?
C7 C8 C9 C4 -1.7(2) . . . . ?
C9 N1 C1 C2 -4.24(18) . . . . ?
C9 N1 C1 C11 166.27(11) . . . . ?
C9 C4 C5 C6 -0.9(2) . . . . ?
C10 C6 C7 C8 -177.03(15) . . . . ?
C11 C1 C2 C3 -163.50(11) . . . . ?
C11 C1 C2 C19 17.83(17) . . . . ?
C11 C12 C13 C14 174.14(11) . . . . ?
C11 C12 C17 C16 -175.43(12) . . . . ?
C12 C13 C14 C15 1.3(2) . . . . ?
C13 C12 C17 C16 0.88(19) . . . . ?
C13 C14 C15 C16 0.9(2) . . . . ?
C13 C14 C15 C18 -178.73(13) . . . . ?
C14 C15 C16 C17 -2.1(2) . . . . ?
C15 C16 C17 C12 1.3(2) . . . . ?
C17 C12 C13 C14 -2.11(19) . . . . ?
C18 C15 C16 C17 177.48(14) . . . . ?
C19 C2 C3 C4 176.65(10) . . . . ?
C19 C20 C21 C22 -0.5(2) . . . . ?
C20 C19 C24 C23 -1.20(18) . . . . ?
C20 C21 C22 C23 -0.4(2) . . . . ?
C20 C21 C22 C25 179.76(14) . . . . ?
C21 C22 C23 C24 0.5(2) . . . . ?
C22 C23 C24 C19 0.28(19) . . . . ?
C24 C19 C20 C21 1.33(19) . . . . ?
C25 C22 C23 C24 -179.63(14) . . . . ?
